data_4320829
loop_
_publ_author_name
'Jennifer A. Aitken'
'Konstantinos Chondroudis'
'Victor G. Young,'
'Mercouri G. Kanatzidis'

_publ_section_title
;
 LiEuPSe4 and KEuPSe4: Novel Selenophosphates with the Tetrahedral
 [PSe4]3- Building Block
;
_journal_name_full 'Inorganic Chemistry'
_journal_page_first 1525
_journal_page_last 1533
_journal_paper_doi 10.1021/ic991090f
_journal_volume 39
_journal_year 2000
_chemical_compound_source 'C. Konstantinos / Prof. M. Kanatzidis - MSU'
_chemical_formula_sum 'Eu2 K2 P2 Se8'
_chemical_formula_weight 1075.74
_chemical_name_common 96262q
_chemical_name_systematic
;
 ?
;
_space_group_IT_number 11
_symmetry_cell_setting monoclinic
_symmetry_space_group_name_Hall '-P 2yb'
_symmetry_space_group_name_H-M 'P 1 21/m 1'
_atom_sites_solution_hydrogens geom
_atom_sites_solution_primary direct
_atom_sites_solution_secondary difmap
_audit_creation_method SHELXL
_cell_angle_alpha 90.00
_cell_angle_beta 107.677(2)
_cell_angle_gamma 90.00
_cell_formula_units_Z 1
_cell_length_a 6.8469(6)
_cell_length_b 6.9521(6)
_cell_length_c 9.0436(8)
_cell_measurement_temperature 173(2)
_cell_volume 410.15(6)
_computing_structure_refinement 'SHELXL-93 (Sheldrick, 1993)'
_computing_structure_solution 'SHELXS-86 (Sheldrick, 1990)'
_diffrn_ambient_temperature 173(2)
_diffrn_radiation_monochromator graphite
_diffrn_radiation_source 'fine-focus sealed tube'
_diffrn_radiation_type MoK\a
_diffrn_radiation_wavelength 0.71073
_diffrn_reflns_av_R_equivalents T1=0.0581/T2=0.0635
_diffrn_reflns_av_sigmaI/netI 0.0741
_diffrn_reflns_limit_h_max 7
_diffrn_reflns_limit_h_min -8
_diffrn_reflns_limit_k_max 8
_diffrn_reflns_limit_k_min -8
_diffrn_reflns_limit_l_max 10
_diffrn_reflns_limit_l_min -10
_diffrn_reflns_number T1=2102/T2=2116
_diffrn_reflns_theta_max 25.03
_diffrn_reflns_theta_min 2.36
_exptl_absorpt_coefficient_mu 25.990
_exptl_absorpt_correction_T_max 1.000/1.000
_exptl_absorpt_correction_T_min 0.311
_exptl_absorpt_correction_type 'SADABS (Sheldrick, 1996)'
_exptl_crystal_colour Red
_exptl_crystal_density_diffrn 4.355
_exptl_crystal_description Plate
_exptl_crystal_F_000 466
_exptl_crystal_size_max 0.26
_exptl_crystal_size_mid 0.20
_exptl_crystal_size_min 0.015
_refine_diff_density_max 3.674
_refine_diff_density_min -3.098
_refine_diff_density_rms 0.535
_refine_ls_extinction_coef 0.0076(27)
_refine_ls_extinction_expression Fc^*^=kFc[1+0.001xFc^2^\l^3^/sin(2\q)]^-1/4^
_refine_ls_extinction_method SHELXL
_refine_ls_goodness_of_fit_all 1.081
_refine_ls_goodness_of_fit_obs 1.124
_refine_ls_matrix_type full
_refine_ls_number_parameters 44
_refine_ls_number_reflns 742
_refine_ls_number_restraints 0
_refine_ls_restrained_S_all 1.094
_refine_ls_restrained_S_obs 1.124
_refine_ls_R_factor_all 0.0583
_refine_ls_R_factor_obs 0.0516
_refine_ls_shift/esd_max 0.000
_refine_ls_shift/esd_mean 0.000
_refine_ls_structure_factor_coef Fsqd
_refine_ls_weighting_details 'w=1/[\s^2^(Fo^2^)+(0.0655P)^2^+0.0000P] where P=(Fo^2^+2Fc^2^)/3'
_refine_ls_weighting_scheme calc
_refine_ls_wR_factor_all 0.1242
_refine_ls_wR_factor_obs 0.1200
_reflns_number_observed 660
_reflns_number_total 743
_reflns_observed_criterion >2sigma(I)
_cod_data_source_file ic991090f_2.cif
_cod_data_source_block twq
_cod_depositor_comments
;
The following automatic conversions were performed:

'_symmetry_cell_setting' value 'Monoclinic' changed to 'monoclinic'
according to the built-in table from CIF Core dictionary named
'cif_core.dic' version 2.4.1 from 2010-06-29.

Automatic conversion script
Id: cif_fix_values 1646 2011-03-28 12:23:43Z adriana 

The following automatic conversions were performed:

'_refine_ls_weighting_scheme' value 'calc
w=1/[\s^2^(Fo^2^)+(0.0655P)^2^+0.0000P] where P=(Fo^2^+2Fc^2^)/3' was
changed to 'calc'. New tag '_refine_ls_weighting_details' was
created. The value of the new tag was set to
'w=1/[\s^2^(Fo^2^)+(0.0655P)^2^+0.0000P] where P=(Fo^2^+2Fc^2^)/3'.

Automatic conversion script
Id: cif_fix_values 3143 2015-03-26 13:38:13Z robertas 
;
_cod_database_code 4320829

loop_
_symmetry_equiv_pos_as_xyz
'x, y, z'
'-x, y+1/2, -z'
'-x, -y, -z'
'x, -y-1/2, z'

loop_
_atom_site_aniso_label
_atom_site_aniso_U_11
_atom_site_aniso_U_22
_atom_site_aniso_U_33
_atom_site_aniso_U_23
_atom_site_aniso_U_13
_atom_site_aniso_U_12
Eu1 0.0130(7) 0.0165(7) 0.0081(6) 0.000 0.0034(5) 0.000
Se1 0.0130(12) 0.0198(13) 0.0082(11) 0.000 0.0054(10) 0.000
Se2 0.0138(12) 0.0293(13) 0.0068(11) 0.000 0.0037(9) 0.000
Se3 0.0170(10) 0.0050(9) 0.0150(9) 0.0003(6) 0.0060(8) 0.0019(6)
K1 0.024(3) 0.021(3) 0.010(2) 0.000 0.003(2) 0.000
P1 0.013(3) 0.004(3) 0.007(3) 0.000 0.003(2) 0.000

loop_
_atom_site_label
_atom_site_type_symbol
_atom_site_fract_x
_atom_site_fract_y
_atom_site_fract_z
_atom_site_U_iso_or_equiv
_atom_site_thermal_displace_type
_atom_site_occupancy
_atom_site_calc_flag
_atom_site_refinement_flags
_atom_site_disorder_group
Eu1 Eu 0.7287(2) 0.2500 0.54747(13) 0.0125(4) Uani 1 d S .
Se1 Se 1.0993(3) 0.2500 0.8450(3) 0.0132(6) Uani 1 d S .
Se2 Se 1.1298(3) 0.2500 0.4471(3) 0.0165(6) Uani 1 d S .
Se3 Se 0.4951(2) 0.0018(2) 0.2558(2) 0.0121(5) Uani 1 d . .
K1 K 0.7735(8) 0.2500 0.0695(6) 0.0190(12) Uani 1 d S .
P1 P 0.3015(9) 0.2500 0.6963(6) 0.0080(12) Uani 1 d S .

loop_
_atom_type_symbol
_atom_type_description
_atom_type_scat_dispersion_real
_atom_type_scat_dispersion_imag
_atom_type_scat_source
P P 0.1023 0.0942 'International Tables Vol C Tables 4.2.6.8 and 6.1.1.4'
K K 0.2009 0.2494 'International Tables Vol C Tables 4.2.6.8 and 6.1.1.4'
Se Se -0.0929 2.2259 'International Tables Vol C Tables 4.2.6.8 and 6.1.1.4'
Eu Eu -0.1578 3.6682 'International Tables Vol C Tables 4.2.6.8 and 6.1.1.4'

loop_
_geom_angle_atom_site_label_1
_geom_angle_atom_site_label_2
_geom_angle_atom_site_label_3
_geom_angle
_geom_angle_site_symmetry_1
_geom_angle_site_symmetry_3
_geom_angle_publ_flag
Se1 Eu1 Se2 72.10(7) . . ?
Se1 Eu1 Se3 143.46(4) . 4_565 ?
Se2 Eu1 Se3 91.39(5) . 4_565 ?
Se1 Eu1 Se3 143.46(4) . . ?
Se2 Eu1 Se3 91.39(5) . . ?
Se3 Eu1 Se3 66.40(6) 4_565 . ?
Se1 Eu1 Se3 85.47(5) . 2_656 ?
Se2 Eu1 Se3 140.23(4) . 2_656 ?
Se3 Eu1 Se3 87.63(4) 4_565 2_656 ?
Se3 Eu1 Se3 123.92(4) . 2_656 ?
Se1 Eu1 Se3 85.47(5) . 3_656 ?
Se2 Eu1 Se3 140.23(4) . 3_656 ?
Se3 Eu1 Se3 123.92(4) 4_565 3_656 ?
Se3 Eu1 Se3 87.64(4) . 3_656 ?
Se3 Eu1 Se3 66.36(6) 2_656 3_656 ?
Se1 Eu1 P1 102.82(10) . . ?
Se2 Eu1 P1 174.92(10) . . ?
Se3 Eu1 P1 92.85(8) 4_565 . ?
Se3 Eu1 P1 92.86(8) . . ?
Se3 Eu1 P1 37.35(5) 2_656 . ?
Se3 Eu1 P1 37.35(5) 3_656 . ?
Se1 Eu1 Se2 80.89(4) . 3_766 ?
Se2 Eu1 Se2 75.47(4) . 3_766 ?
Se3 Eu1 Se2 63.22(5) 4_565 3_766 ?
Se3 Eu1 Se2 127.26(5) . 3_766 ?
Se3 Eu1 Se2 68.71(4) 2_656 3_766 ?
Se3 Eu1 Se2 133.82(5) 3_656 3_766 ?
P1 Eu1 Se2 104.03(4) . 3_766 ?
Se1 Eu1 Se2 80.89(4) . 3_756 ?
Se2 Eu1 Se2 75.47(4) . 3_756 ?
Se3 Eu1 Se2 127.26(5) 4_565 3_756 ?
Se3 Eu1 Se2 63.22(5) . 3_756 ?
Se3 Eu1 Se2 133.82(5) 2_656 3_756 ?
Se3 Eu1 Se2 68.71(4) 3_656 3_756 ?
P1 Eu1 Se2 104.03(4) . 3_756 ?
Se2 Eu1 Se2 149.26(7) 3_766 3_756 ?
Se1 Eu1 K1 124.67(9) . . ?
Se2 Eu1 K1 52.57(9) . . ?
Se3 Eu1 K1 49.50(6) 4_565 . ?
Se3 Eu1 K1 49.50(6) . . ?
Se3 Eu1 K1 136.90(5) 2_656 . ?
Se3 Eu1 K1 136.90(6) 3_656 . ?
P1 Eu1 K1 132.50(11) . . ?
Se2 Eu1 K1 85.13(4) 3_766 . ?
Se2 Eu1 K1 85.13(4) 3_756 . ?
Se1 Eu1 K1 47.93(8) . 1_556 ?
Se2 Eu1 K1 120.03(8) . 1_556 ?
Se3 Eu1 K1 135.39(6) 4_565 1_556 ?
Se3 Eu1 K1 135.39(6) . 1_556 ?
Se3 Eu1 K1 47.82(6) 2_656 1_556 ?
Se3 Eu1 K1 47.82(6) 3_656 1_556 ?
P1 Eu1 K1 54.89(11) . 1_556 ?
Se2 Eu1 K1 92.97(4) 3_766 1_556 ?
Se2 Eu1 K1 92.97(4) 3_756 1_556 ?
K1 Eu1 K1 172.60(14) . 1_556 ?
P1 Se1 Eu1 88.3(2) 1_655 . ?
P1 Se1 K1 178.6(2) 1_655 1_556 ?
Eu1 Se1 K1 90.32(11) . 1_556 ?
P1 Se1 K1 88.59(10) 1_655 3_766 ?
Eu1 Se1 K1 105.53(9) . 3_766 ?
K1 Se1 K1 91.78(9) 1_556 3_766 ?
P1 Se1 K1 88.58(10) 1_655 3_756 ?
Eu1 Se1 K1 105.53(9) . 3_756 ?
K1 Se1 K1 91.78(9) 1_556 3_756 ?
K1 Se1 K1 148.7(2) 3_766 3_756 ?
P1 Se2 Eu1 86.9(2) 1_655 . ?
P1 Se2 K1 169.6(2) 1_655 . ?
Eu1 Se2 K1 82.65(10) . . ?
P1 Se2 Eu1 85.89(6) 1_655 3_766 ?
Eu1 Se2 Eu1 104.53(4) . 3_766 ?
K1 Se2 Eu1 96.70(5) . 3_766 ?
P1 Se2 Eu1 85.89(6) 1_655 3_756 ?
Eu1 Se2 Eu1 104.53(4) . 3_756 ?
K1 Se2 Eu1 96.70(5) . 3_756 ?
Eu1 Se2 Eu1 149.26(7) 3_766 3_756 ?
P1 Se3 Eu1 98.11(14) 3_656 . ?
P1 Se3 Eu1 80.59(14) 3_656 3_656 ?
Eu1 Se3 Eu1 92.36(4) . 3_656 ?
P1 Se3 K1 94.89(15) 3_656 . ?
Eu1 Se3 K1 85.29(9) . . ?
Eu1 Se3 K1 174.59(10) 3_656 . ?
P1 Se3 K1 84.56(15) 3_656 3_655 ?
Eu1 Se3 K1 177.28(7) . 3_655 ?
Eu1 Se3 K1 88.58(8) 3_656 3_655 ?
K1 Se3 K1 93.98(10) . 3_655 ?
Se3 K1 Se3 61.46(10) . 4_565 ?
Se3 K1 Se3 116.8(2) . 2_655 ?
Se3 K1 Se3 86.02(10) 4_565 2_655 ?
Se3 K1 Se3 86.02(10) . 3_655 ?
Se3 K1 Se3 116.8(2) 4_565 3_655 ?
Se3 K1 Se3 61.23(10) 2_655 3_655 ?
Se3 K1 Se1 149.26(5) . 1_554 ?
Se3 K1 Se1 149.26(5) 4_565 1_554 ?
Se3 K1 Se1 76.66(11) 2_655 1_554 ?
Se3 K1 Se1 76.66(11) 3_655 1_554 ?
Se3 K1 Se2 81.18(11) . . ?
Se3 K1 Se2 81.18(11) 4_565 . ?
Se3 K1 Se2 149.06(6) 2_655 . ?
Se3 K1 Se2 149.06(6) 3_655 . ?
Se1 K1 Se2 100.87(15) 1_554 . ?
Se3 K1 Se1 121.41(13) . 3_766 ?
Se3 K1 Se1 62.42(6) 4_565 3_766 ?
Se3 K1 Se1 74.01(6) 2_655 3_766 ?
Se3 K1 Se1 134.86(13) 3_655 3_766 ?
Se1 K1 Se1 88.22(9) 1_554 3_766 ?
Se2 K1 Se1 75.09(9) . 3_766 ?
Se3 K1 Se1 62.42(6) . 3_756 ?
Se3 K1 Se1 121.41(13) 4_565 3_756 ?
Se3 K1 Se1 134.86(13) 2_655 3_756 ?
Se3 K1 Se1 74.01(6) 3_655 3_756 ?
Se1 K1 Se1 88.22(9) 1_554 3_756 ?
Se2 K1 Se1 75.09(9) . 3_756 ?
Se1 K1 Se1 148.7(2) 3_766 3_756 ?
Se3 K1 Eu1 45.21(7) . . ?
Se3 K1 Eu1 45.21(7) 4_565 . ?
Se3 K1 Eu1 131.17(12) 2_655 . ?
Se3 K1 Eu1 131.17(12) 3_655 . ?
Se1 K1 Eu1 145.6(2) 1_554 . ?
Se2 K1 Eu1 44.78(7) . . ?
Se1 K1 Eu1 82.79(9) 3_766 . ?
Se1 K1 Eu1 82.79(9) 3_756 . ?
Se3 K1 Eu1 129.44(12) . 1_554 ?
Se3 K1 Eu1 129.44(12) 4_565 1_554 ?
Se3 K1 Eu1 43.60(6) 2_655 1_554 ?
Se3 K1 Eu1 43.60(6) 3_655 1_554 ?
Se1 K1 Eu1 41.75(7) 1_554 1_554 ?
Se2 K1 Eu1 142.62(15) . 1_554 ?
Se1 K1 Eu1 98.93(9) 3_766 1_554 ?
Se1 K1 Eu1 98.93(9) 3_756 1_554 ?
Eu1 K1 Eu1 172.60(14) . 1_554 ?
Se3 K1 K1 89.3(2) . 3_665 ?
Se3 K1 K1 43.48(8) 4_565 3_665 ?
Se3 K1 K1 42.54(8) 2_655 3_665 ?
Se3 K1 K1 88.5(2) 3_655 3_665 ?
Se1 K1 K1 115.05(14) 1_554 3_665 ?
Se2 K1 K1 119.19(13) . 3_665 ?
Se1 K1 K1 59.75(4) 3_766 3_665 ?
Se1 K1 K1 147.1(2) 3_756 3_665 ?
Eu1 K1 K1 88.66(13) . 3_665 ?
Eu1 K1 K1 86.04(13) 1_554 3_665 ?
Se3 K1 K1 43.48(8) . 3_655 ?
Se3 K1 K1 89.3(2) 4_565 3_655 ?
Se3 K1 K1 88.5(2) 2_655 3_655 ?
Se3 K1 K1 42.54(8) 3_655 3_655 ?
Se1 K1 K1 115.05(14) 1_554 3_655 ?
Se2 K1 K1 119.19(13) . 3_655 ?
Se1 K1 K1 147.1(2) 3_766 3_655 ?
Se1 K1 K1 59.75(4) 3_756 3_655 ?
Eu1 K1 K1 88.66(13) . 3_655 ?
Eu1 K1 K1 86.04(13) 1_554 3_655 ?
K1 K1 K1 88.5(2) 3_665 3_655 ?
Se3 P1 Se3 105.7(3) 2_656 3_656 ?
Se3 P1 Se2 108.1(2) 2_656 1_455 ?
Se3 P1 Se2 108.1(2) 3_656 1_455 ?
Se3 P1 Se1 111.0(2) 2_656 1_455 ?
Se3 P1 Se1 111.0(2) 3_656 1_455 ?
Se2 P1 Se1 112.7(3) 1_455 1_455 ?
Se3 P1 Eu1 62.06(14) 2_656 . ?
Se3 P1 Eu1 62.06(14) 3_656 . ?
Se2 P1 Eu1 81.8(2) 1_455 . ?
Se1 P1 Eu1 165.5(2) 1_455 . ?

loop_
_geom_bond_atom_site_label_1
_geom_bond_atom_site_label_2
_geom_bond_distance
_geom_bond_site_symmetry_2
_geom_bond_publ_flag
Eu1 Se1 3.088(3) . ?
Eu1 Se2 3.143(2) . ?
Eu1 Se3 3.151(2) 4_565 ?
Eu1 Se3 3.151(2) . ?
Eu1 Se3 3.199(2) 2_656 ?
Eu1 Se3 3.199(2) 3_656 ?
Eu1 P1 3.572(6) . ?
Eu1 Se2 3.6050(7) 3_766 ?
Eu1 Se2 3.6050(7) 3_756 ?
Eu1 K1 4.426(5) . ?
Eu1 K1 4.637(5) 1_556 ?
Se1 P1 2.203(6) 1_655 ?
Se1 K1 3.442(6) 1_556 ?
Se1 K1 3.610(2) 3_766 ?
Se1 K1 3.610(2) 3_756 ?
Se2 P1 2.203(6) 1_655 ?
Se2 K1 3.544(6) . ?
Se2 Eu1 3.6050(7) 3_766 ?
Se2 Eu1 3.6050(7) 3_756 ?
Se3 P1 2.197(4) 3_656 ?
Se3 Eu1 3.199(2) 3_656 ?
Se3 K1 3.377(5) . ?
Se3 K1 3.437(5) 3_655 ?
K1 Se3 3.377(5) 4_565 ?
K1 Se3 3.437(5) 2_655 ?
K1 Se3 3.437(5) 3_655 ?
K1 Se1 3.442(6) 1_554 ?
K1 Se1 3.610(2) 3_766 ?
K1 Se1 3.610(2) 3_756 ?
K1 Eu1 4.637(5) 1_554 ?
K1 K1 4.983(8) 3_665 ?
K1 K1 4.983(8) 3_655 ?
P1 Se3 2.197(4) 2_656 ?
P1 Se3 2.197(4) 3_656 ?
P1 Se2 2.203(6) 1_455 ?
P1 Se1 2.203(6) 1_455 ?

loop_
_geom_torsion_atom_site_label_1
_geom_torsion_atom_site_label_2
_geom_torsion_atom_site_label_3
_geom_torsion_atom_site_label_4
_geom_torsion
_geom_torsion_site_symmetry_1
_geom_torsion_site_symmetry_2
_geom_torsion_site_symmetry_3
_geom_torsion_site_symmetry_4
_geom_torsion_publ_flag
Se2 Eu1 Se1 P1 0.0 . . . 1_655 ?
Se3 Eu1 Se1 P1 -66.87(9) 4_565 . . 1_655 ?
Se3 Eu1 Se1 P1 66.86(9) . . . 1_655 ?
Se3 Eu1 Se1 P1 -146.70(3) 2_656 . . 1_655 ?
Se3 Eu1 Se1 P1 146.70(3) 3_656 . . 1_655 ?
P1 Eu1 Se1 P1 180.0 . . . 1_655 ?
Se2 Eu1 Se1 P1 -77.57(4) 3_766 . . 1_655 ?
Se2 Eu1 Se1 P1 77.56(4) 3_756 . . 1_655 ?
K1 Eu1 Se1 P1 0.0 . . . 1_655 ?
K1 Eu1 Se1 P1 179.999(1) 1_556 . . 1_655 ?
Se2 Eu1 Se1 K1 180.0 . . . 1_556 ?
Se3 Eu1 Se1 K1 113.13(9) 4_565 . . 1_556 ?
Se3 Eu1 Se1 K1 -113.13(9) . . . 1_556 ?
Se3 Eu1 Se1 K1 33.30(3) 2_656 . . 1_556 ?
Se3 Eu1 Se1 K1 -33.30(3) 3_656 . . 1_556 ?
P1 Eu1 Se1 K1 0.0 . . . 1_556 ?
Se2 Eu1 Se1 K1 102.44(4) 3_766 . . 1_556 ?
Se2 Eu1 Se1 K1 -102.43(4) 3_756 . . 1_556 ?
K1 Eu1 Se1 K1 180.0 . . . 1_556 ?
K1 Eu1 Se1 K1 0.0 1_556 . . 1_556 ?
Se2 Eu1 Se1 K1 88.06(9) . . . 3_766 ?
Se3 Eu1 Se1 K1 21.20(15) 4_565 . . 3_766 ?
Se3 Eu1 Se1 K1 154.93(11) . . . 3_766 ?
Se3 Eu1 Se1 K1 -58.64(10) 2_656 . . 3_766 ?
Se3 Eu1 Se1 K1 -125.24(10) 3_656 . . 3_766 ?
P1 Eu1 Se1 K1 -91.94(9) . . . 3_766 ?
Se2 Eu1 Se1 K1 10.50(10) 3_766 . . 3_766 ?
Se2 Eu1 Se1 K1 165.63(10) 3_756 . . 3_766 ?
K1 Eu1 Se1 K1 88.06(9) . . . 3_766 ?
K1 Eu1 Se1 K1 -91.94(9) 1_556 . . 3_766 ?
Se2 Eu1 Se1 K1 -88.06(9) . . . 3_756 ?
Se3 Eu1 Se1 K1 -154.93(11) 4_565 . . 3_756 ?
Se3 Eu1 Se1 K1 -21.20(15) . . . 3_756 ?
Se3 Eu1 Se1 K1 125.24(10) 2_656 . . 3_756 ?
Se3 Eu1 Se1 K1 58.64(10) 3_656 . . 3_756 ?
P1 Eu1 Se1 K1 91.94(9) . . . 3_756 ?
Se2 Eu1 Se1 K1 -165.63(10) 3_766 . . 3_756 ?
Se2 Eu1 Se1 K1 -10.50(10) 3_756 . . 3_756 ?
K1 Eu1 Se1 K1 -88.06(9) . . . 3_756 ?
K1 Eu1 Se1 K1 91.94(9) 1_556 . . 3_756 ?
Se1 Eu1 Se2 P1 0.0 . . . 1_655 ?
Se3 Eu1 Se2 P1 146.79(3) 4_565 . . 1_655 ?
Se3 Eu1 Se2 P1 -146.79(3) . . . 1_655 ?
Se3 Eu1 Se2 P1 58.82(8) 2_656 . . 1_655 ?
Se3 Eu1 Se2 P1 -58.82(8) 3_656 . . 1_655 ?
P1 Eu1 Se2 P1 0.000(2) . . . 1_655 ?
Se2 Eu1 Se2 P1 84.95(5) 3_766 . . 1_655 ?
Se2 Eu1 Se2 P1 -84.95(5) 3_756 . . 1_655 ?
K1 Eu1 Se2 P1 180.0 . . . 1_655 ?
K1 Eu1 Se2 P1 0.0 1_556 . . 1_655 ?
Se1 Eu1 Se2 K1 180.0 . . . . ?
Se3 Eu1 Se2 K1 -33.21(3) 4_565 . . . ?
Se3 Eu1 Se2 K1 33.21(3) . . . . ?
Se3 Eu1 Se2 K1 -121.19(8) 2_656 . . . ?
Se3 Eu1 Se2 K1 121.18(8) 3_656 . . . ?
P1 Eu1 Se2 K1 180.000(2) . . . . ?
Se2 Eu1 Se2 K1 -95.05(5) 3_766 . . . ?
Se2 Eu1 Se2 K1 95.05(5) 3_756 . . . ?
K1 Eu1 Se2 K1 0.0 . . . . ?
K1 Eu1 Se2 K1 180.0 1_556 . . . ?
Se1 Eu1 Se2 Eu1 -84.95(5) . . . 3_766 ?
Se3 Eu1 Se2 Eu1 61.84(6) 4_565 . . 3_766 ?
Se3 Eu1 Se2 Eu1 128.26(6) . . . 3_766 ?
Se3 Eu1 Se2 Eu1 -26.13(11) 2_656 . . 3_766 ?
Se3 Eu1 Se2 Eu1 -143.76(8) 3_656 . . 3_766 ?
P1 Eu1 Se2 Eu1 -84.95(5) . . . 3_766 ?
Se2 Eu1 Se2 Eu1 0.0 3_766 . . 3_766 ?
Se2 Eu1 Se2 Eu1 -169.89(10) 3_756 . . 3_766 ?
K1 Eu1 Se2 Eu1 95.05(5) . . . 3_766 ?
K1 Eu1 Se2 Eu1 -84.95(5) 1_556 . . 3_766 ?
Se1 Eu1 Se2 Eu1 84.95(5) . . . 3_756 ?
Se3 Eu1 Se2 Eu1 -128.26(6) 4_565 . . 3_756 ?
Se3 Eu1 Se2 Eu1 -61.84(6) . . . 3_756 ?
Se3 Eu1 Se2 Eu1 143.76(8) 2_656 . . 3_756 ?
Se3 Eu1 Se2 Eu1 26.13(11) 3_656 . . 3_756 ?
P1 Eu1 Se2 Eu1 84.95(5) . . . 3_756 ?
Se2 Eu1 Se2 Eu1 169.89(10) 3_766 . . 3_756 ?
Se2 Eu1 Se2 Eu1 0.0 3_756 . . 3_756 ?
K1 Eu1 Se2 Eu1 -95.05(5) . . . 3_756 ?
K1 Eu1 Se2 Eu1 84.95(5) 1_556 . . 3_756 ?
Se1 Eu1 Se3 P1 -1.7(2) . . . 3_656 ?
Se2 Eu1 Se3 P1 59.39(14) . . . 3_656 ?
Se3 Eu1 Se3 P1 150.31(14) 4_565 . . 3_656 ?
Se3 Eu1 Se3 P1 -140.07(14) 2_656 . . 3_656 ?
Se3 Eu1 Se3 P1 -80.83(14) 3_656 . . 3_656 ?
P1 Eu1 Se3 P1 -117.83(14) . . . 3_656 ?
Se2 Eu1 Se3 P1 132.12(15) 3_766 . . 3_656 ?
Se2 Eu1 Se3 P1 -13.54(14) 3_756 . . 3_656 ?
K1 Eu1 Se3 P1 94.3(2) . . . 3_656 ?
K1 Eu1 Se3 P1 -78.1(2) 1_556 . . 3_656 ?
Se1 Eu1 Se3 Eu1 79.13(10) . . . 3_656 ?
Se2 Eu1 Se3 Eu1 140.22(4) . . . 3_656 ?
Se3 Eu1 Se3 Eu1 -128.87(3) 4_565 . . 3_656 ?
Se3 Eu1 Se3 Eu1 -59.24(7) 2_656 . . 3_656 ?
Se3 Eu1 Se3 Eu1 0.0 3_656 . . 3_656 ?
P1 Eu1 Se3 Eu1 -37.00(6) . . . 3_656 ?
Se2 Eu1 Se3 Eu1 -147.05(6) 3_766 . . 3_656 ?
Se2 Eu1 Se3 Eu1 67.28(5) 3_756 . . 3_656 ?
K1 Eu1 Se3 Eu1 175.11(9) . . . 3_656 ?
K1 Eu1 Se3 Eu1 2.69(9) 1_556 . . 3_656 ?
Se1 Eu1 Se3 K1 -95.97(11) . . . . ?
Se2 Eu1 Se3 K1 -34.89(8) . . . . ?
Se3 Eu1 Se3 K1 56.02(8) 4_565 . . . ?
Se3 Eu1 Se3 K1 125.65(8) 2_656 . . . ?
Se3 Eu1 Se3 K1 -175.11(9) 3_656 . . . ?
P1 Eu1 Se3 K1 147.89(8) . . . . ?
Se2 Eu1 Se3 K1 37.84(10) 3_766 . . . ?
Se2 Eu1 Se3 K1 -107.83(8) 3_756 . . . ?
K1 Eu1 Se3 K1 0.0 . . . . ?
K1 Eu1 Se3 K1 -172.42(14) 1_556 . . . ?
Se1 Eu1 Se3 K1 -170.6(21) . . . 3_655 ?
Se2 Eu1 Se3 K1 -109.5(22) . . . 3_655 ?
Se3 Eu1 Se3 K1 -18.6(22) 4_565 . . 3_655 ?
Se3 Eu1 Se3 K1 51.0(22) 2_656 . . 3_655 ?
Se3 Eu1 Se3 K1 110.3(22) 3_656 . . 3_655 ?
P1 Eu1 Se3 K1 73.3(22) . . . 3_655 ?
Se2 Eu1 Se3 K1 -36.8(22) 3_766 . . 3_655 ?
Se2 Eu1 Se3 K1 177.6(22) 3_756 . . 3_655 ?
K1 Eu1 Se3 K1 -74.6(22) . . . 3_655 ?
K1 Eu1 Se3 K1 113.0(21) 1_556 . . 3_655 ?
P1 Se3 K1 Se3 -151.59(14) 3_656 . . 4_565 ?
Eu1 Se3 K1 Se3 -53.83(6) . . . 4_565 ?
Eu1 Se3 K1 Se3 -118.3(8) 3_656 . . 4_565 ?
K1 Se3 K1 Se3 123.54(11) 3_655 . . 4_565 ?
P1 Se3 K1 Se3 139.7(2) 3_656 . . 2_655 ?
Eu1 Se3 K1 Se3 -122.52(9) . . . 2_655 ?
Eu1 Se3 K1 Se3 173.0(8) 3_656 . . 2_655 ?
K1 Se3 K1 Se3 54.85(12) 3_655 . . 2_655 ?
P1 Se3 K1 Se3 84.9(2) 3_656 . . 3_655 ?
Eu1 Se3 K1 Se3 -177.37(8) . . . 3_655 ?
Eu1 Se3 K1 Se3 118.1(8) 3_656 . . 3_655 ?
K1 Se3 K1 Se3 0.0 3_655 . . 3_655 ?
P1 Se3 K1 Se1 29.6(4) 3_656 . . 1_554 ?
Eu1 Se3 K1 Se1 127.3(3) . . . 1_554 ?
Eu1 Se3 K1 Se1 62.8(10) 3_656 . . 1_554 ?
K1 Se3 K1 Se1 -55.3(3) 3_655 . . 1_554 ?
P1 Se3 K1 Se2 -66.88(14) 3_656 . . . ?
Eu1 Se3 K1 Se2 30.88(5) . . . . ?
Eu1 Se3 K1 Se2 -33.6(8) 3_656 . . . ?
K1 Se3 K1 Se2 -151.75(10) 3_655 . . . ?
P1 Se3 K1 Se1 -133.3(2) 3_656 . . 3_766 ?
Eu1 Se3 K1 Se1 -35.6(2) . . . 3_766 ?
Eu1 Se3 K1 Se1 -100.1(8) 3_656 . . 3_766 ?
K1 Se3 K1 Se1 141.8(2) 3_655 . . 3_766 ?
P1 Se3 K1 Se1 10.84(15) 3_656 . . 3_756 ?
Eu1 Se3 K1 Se1 108.60(7) . . . 3_756 ?
Eu1 Se3 K1 Se1 44.1(8) 3_656 . . 3_756 ?
K1 Se3 K1 Se1 -74.03(6) 3_655 . . 3_756 ?
P1 Se3 K1 Eu1 -97.76(14) 3_656 . . . ?
Eu1 Se3 K1 Eu1 0.0 . . . . ?
Eu1 Se3 K1 Eu1 -64.5(8) 3_656 . . . ?
K1 Se3 K1 Eu1 177.37(8) 3_655 . . . ?
P1 Se3 K1 Eu1 89.1(2) 3_656 . . 1_554 ?
Eu1 Se3 K1 Eu1 -173.11(12) . . . 1_554 ?
Eu1 Se3 K1 Eu1 122.4(8) 3_656 . . 1_554 ?
K1 Se3 K1 Eu1 4.26(7) 3_655 . . 1_554 ?
P1 Se3 K1 K1 173.4(2) 3_656 . . 3_665 ?
Eu1 Se3 K1 K1 -88.83(10) . . . 3_665 ?
Eu1 Se3 K1 K1 -153.4(8) 3_656 . . 3_665 ?
K1 Se3 K1 K1 88.54(15) 3_655 . . 3_665 ?
P1 Se3 K1 K1 84.9(2) 3_656 . . 3_655 ?
Eu1 Se3 K1 K1 -177.37(8) . . . 3_655 ?
Eu1 Se3 K1 K1 118.1(8) 3_656 . . 3_655 ?
K1 Se3 K1 K1 0.0 3_655 . . 3_655 ?
P1 Se2 K1 Se3 -31.14(5) 1_655 . . . ?
Eu1 Se2 K1 Se3 -31.14(5) . . . . ?
Eu1 Se2 K1 Se3 -135.01(6) 3_766 . . . ?
Eu1 Se2 K1 Se3 72.72(7) 3_756 . . . ?
P1 Se2 K1 Se3 31.14(5) 1_655 . . 4_565 ?
Eu1 Se2 K1 Se3 31.14(5) . . . 4_565 ?
Eu1 Se2 K1 Se3 -72.73(7) 3_766 . . 4_565 ?
Eu1 Se2 K1 Se3 135.00(6) 3_756 . . 4_565 ?
P1 Se2 K1 Se3 97.9(3) 1_655 . . 2_655 ?
Eu1 Se2 K1 Se3 97.8(3) . . . 2_655 ?
Eu1 Se2 K1 Se3 -6.0(3) 3_766 . . 2_655 ?
Eu1 Se2 K1 Se3 -158.3(3) 3_756 . . 2_655 ?
P1 Se2 K1 Se3 -97.8(3) 1_655 . . 3_655 ?
Eu1 Se2 K1 Se3 -97.8(3) . . . 3_655 ?
Eu1 Se2 K1 Se3 158.3(3) 3_766 . . 3_655 ?
Eu1 Se2 K1 Se3 6.0(3) 3_756 . . 3_655 ?
P1 Se2 K1 Se1 180.003(2) 1_655 . . 1_554 ?
Eu1 Se2 K1 Se1 180.0 . . . 1_554 ?
Eu1 Se2 K1 Se1 76.14(4) 3_766 . . 1_554 ?
Eu1 Se2 K1 Se1 -76.14(4) 3_756 . . 1_554 ?
P1 Se2 K1 Se1 94.82(7) 1_655 . . 3_766 ?
Eu1 Se2 K1 Se1 94.81(7) . . . 3_766 ?
Eu1 Se2 K1 Se1 -9.05(8) 3_766 . . 3_766 ?
Eu1 Se2 K1 Se1 -161.32(8) 3_756 . . 3_766 ?
P1 Se2 K1 Se1 -94.81(7) 1_655 . . 3_756 ?
Eu1 Se2 K1 Se1 -94.81(7) . . . 3_756 ?
Eu1 Se2 K1 Se1 161.32(8) 3_766 . . 3_756 ?
Eu1 Se2 K1 Se1 9.05(8) 3_756 . . 3_756 ?
P1 Se2 K1 Eu1 0.003(2) 1_655 . . . ?
Eu1 Se2 K1 Eu1 0.0 . . . . ?
Eu1 Se2 K1 Eu1 -103.86(4) 3_766 . . . ?
Eu1 Se2 K1 Eu1 103.86(4) 3_756 . . . ?
P1 Se2 K1 Eu1 180.003(2) 1_655 . . 1_554 ?
Eu1 Se2 K1 Eu1 180.0 . . . 1_554 ?
Eu1 Se2 K1 Eu1 76.14(4) 3_766 . . 1_554 ?
Eu1 Se2 K1 Eu1 -76.14(4) 3_756 . . 1_554 ?
P1 Se2 K1 K1 53.05(15) 1_655 . . 3_665 ?
Eu1 Se2 K1 K1 53.05(15) . . . 3_665 ?
Eu1 Se2 K1 K1 -50.8(2) 3_766 . . 3_665 ?
Eu1 Se2 K1 K1 156.91(14) 3_756 . . 3_665 ?
P1 Se2 K1 K1 -53.05(15) 1_655 . . 3_655 ?
Eu1 Se2 K1 K1 -53.05(15) . . . 3_655 ?
Eu1 Se2 K1 K1 -156.91(14) 3_766 . . 3_655 ?
Eu1 Se2 K1 K1 50.8(2) 3_756 . . 3_655 ?
Se1 Eu1 K1 Se3 133.94(6) . . . . ?
Se2 Eu1 K1 Se3 133.94(6) . . . . ?
Se3 Eu1 K1 Se3 -92.12(11) 4_565 . . . ?
Se3 Eu1 K1 Se3 0.0 . . . . ?
Se3 Eu1 K1 Se3 -99.29(5) 2_656 . . . ?
Se3 Eu1 K1 Se3 7.16(13) 3_656 . . . ?
P1 Eu1 K1 Se3 -46.06(6) . . . . ?
Se2 Eu1 K1 Se3 -150.66(7) 3_766 . . . ?
Se2 Eu1 K1 Se3 58.53(6) 3_756 . . . ?
K1 Eu1 K1 Se3 133.94(6) 1_556 . . . ?
Se1 Eu1 K1 Se3 -133.94(6) . . . 4_565 ?
Se2 Eu1 K1 Se3 -133.94(6) . . . 4_565 ?
Se3 Eu1 K1 Se3 0.0 4_565 . . 4_565 ?
Se3 Eu1 K1 Se3 92.12(11) . . . 4_565 ?
Se3 Eu1 K1 Se3 -7.16(13) 2_656 . . 4_565 ?
Se3 Eu1 K1 Se3 99.29(5) 3_656 . . 4_565 ?
P1 Eu1 K1 Se3 46.06(6) . . . 4_565 ?
Se2 Eu1 K1 Se3 -58.54(6) 3_766 . . 4_565 ?
Se2 Eu1 K1 Se3 150.66(7) 3_756 . . 4_565 ?
K1 Eu1 K1 Se3 -133.94(6) 1_556 . . 4_565 ?
Se1 Eu1 K1 Se3 -137.42(13) . . . 2_655 ?
Se2 Eu1 K1 Se3 -137.42(13) . . . 2_655 ?
Se3 Eu1 K1 Se3 -3.48(11) 4_565 . . 2_655 ?
Se3 Eu1 K1 Se3 88.6(2) . . . 2_655 ?
Se3 Eu1 K1 Se3 -10.6(2) 2_656 . . 2_655 ?
Se3 Eu1 K1 Se3 95.80(10) 3_656 . . 2_655 ?
P1 Eu1 K1 Se3 42.58(13) . . . 2_655 ?
Se2 Eu1 K1 Se3 -62.02(13) 3_766 . . 2_655 ?
Se2 Eu1 K1 Se3 147.17(14) 3_756 . . 2_655 ?
K1 Eu1 K1 Se3 -137.42(13) 1_556 . . 2_655 ?
Se1 Eu1 K1 Se3 137.42(13) . . . 3_655 ?
Se2 Eu1 K1 Se3 137.42(13) . . . 3_655 ?
Se3 Eu1 K1 Se3 -88.6(2) 4_565 . . 3_655 ?
Se3 Eu1 K1 Se3 3.48(11) . . . 3_655 ?
Se3 Eu1 K1 Se3 -95.80(10) 2_656 . . 3_655 ?
Se3 Eu1 K1 Se3 10.6(2) 3_656 . . 3_655 ?
P1 Eu1 K1 Se3 -42.58(13) . . . 3_655 ?
Se2 Eu1 K1 Se3 -147.17(14) 3_766 . . 3_655 ?
Se2 Eu1 K1 Se3 62.02(13) 3_756 . . 3_655 ?
K1 Eu1 K1 Se3 137.42(13) 1_556 . . 3_655 ?
Se1 Eu1 K1 Se1 0.0 . . . 1_554 ?
Se2 Eu1 K1 Se1 0.0 . . . 1_554 ?
Se3 Eu1 K1 Se1 133.94(6) 4_565 . . 1_554 ?
Se3 Eu1 K1 Se1 -133.94(6) . . . 1_554 ?
Se3 Eu1 K1 Se1 126.78(8) 2_656 . . 1_554 ?
Se3 Eu1 K1 Se1 -126.77(8) 3_656 . . 1_554 ?
P1 Eu1 K1 Se1 180.0 . . . 1_554 ?
Se2 Eu1 K1 Se1 75.40(4) 3_766 . . 1_554 ?
Se2 Eu1 K1 Se1 -75.40(4) 3_756 . . 1_554 ?
K1 Eu1 K1 Se1 -0.001(1) 1_556 . . 1_554 ?
Se1 Eu1 K1 Se2 0.0 . . . . ?
Se2 Eu1 K1 Se2 0.0 . . . . ?
Se3 Eu1 K1 Se2 133.94(6) 4_565 . . . ?
Se3 Eu1 K1 Se2 -133.94(6) . . . . ?
Se3 Eu1 K1 Se2 126.78(8) 2_656 . . . ?
Se3 Eu1 K1 Se2 -126.77(8) 3_656 . . . ?
P1 Eu1 K1 Se2 180.0 . . . . ?
Se2 Eu1 K1 Se2 75.40(4) 3_766 . . . ?
Se2 Eu1 K1 Se2 -75.40(4) 3_756 . . . ?
K1 Eu1 K1 Se2 -0.002(1) 1_556 . . . ?
Se1 Eu1 K1 Se1 -76.07(8) . . . 3_766 ?
Se2 Eu1 K1 Se1 -76.07(8) . . . 3_766 ?
Se3 Eu1 K1 Se1 57.86(6) 4_565 . . 3_766 ?
Se3 Eu1 K1 Se1 149.99(13) . . . 3_766 ?
Se3 Eu1 K1 Se1 50.70(15) 2_656 . . 3_766 ?
Se3 Eu1 K1 Se1 157.15(6) 3_656 . . 3_766 ?
P1 Eu1 K1 Se1 103.93(8) . . . 3_766 ?
Se2 Eu1 K1 Se1 -0.67(8) 3_766 . . 3_766 ?
Se2 Eu1 K1 Se1 -151.48(9) 3_756 . . 3_766 ?
K1 Eu1 K1 Se1 -76.08(8) 1_556 . . 3_766 ?
Se1 Eu1 K1 Se1 76.07(8) . . . 3_756 ?
Se2 Eu1 K1 Se1 76.07(8) . . . 3_756 ?
Se3 Eu1 K1 Se1 -149.99(13) 4_565 . . 3_756 ?
Se3 Eu1 K1 Se1 -57.86(6) . . . 3_756 ?
Se3 Eu1 K1 Se1 -157.15(6) 2_656 . . 3_756 ?
Se3 Eu1 K1 Se1 -50.70(15) 3_656 . . 3_756 ?
P1 Eu1 K1 Se1 -103.93(8) . . . 3_756 ?
Se2 Eu1 K1 Se1 151.48(9) 3_766 . . 3_756 ?
Se2 Eu1 K1 Se1 0.67(8) 3_756 . . 3_756 ?
K1 Eu1 K1 Se1 76.07(8) 1_556 . . 3_756 ?
Se1 Eu1 K1 Eu1 179.998(3) . . . 1_554 ?
Se2 Eu1 K1 Eu1 179.998(3) . . . 1_554 ?
Se3 Eu1 K1 Eu1 -46.06(6) 4_565 . . 1_554 ?
Se3 Eu1 K1 Eu1 46.06(6) . . . 1_554 ?
Se3 Eu1 K1 Eu1 -53.23(8) 2_656 . . 1_554 ?
Se3 Eu1 K1 Eu1 53.22(8) 3_656 . . 1_554 ?
P1 Eu1 K1 Eu1 -0.002(3) . . . 1_554 ?
Se2 Eu1 K1 Eu1 -104.60(4) 3_766 . . 1_554 ?
Se2 Eu1 K1 Eu1 104.59(4) 3_756 . . 1_554 ?
K1 Eu1 K1 Eu1 179.996(3) 1_556 . . 1_554 ?
Se1 Eu1 K1 K1 -135.75(9) . . . 3_665 ?
Se2 Eu1 K1 K1 -135.75(9) . . . 3_665 ?
Se3 Eu1 K1 K1 -1.81(6) 4_565 . . 3_665 ?
Se3 Eu1 K1 K1 90.31(13) . . . 3_665 ?
Se3 Eu1 K1 K1 -9.0(2) 2_656 . . 3_665 ?
Se3 Eu1 K1 K1 97.48(6) 3_656 . . 3_665 ?
P1 Eu1 K1 K1 44.25(9) . . . 3_665 ?
Se2 Eu1 K1 K1 -60.34(9) 3_766 . . 3_665 ?
Se2 Eu1 K1 K1 148.85(10) 3_756 . . 3_665 ?
K1 Eu1 K1 K1 -135.75(9) 1_556 . . 3_665 ?
Se1 Eu1 K1 K1 135.75(9) . . . 3_655 ?
Se2 Eu1 K1 K1 135.75(9) . . . 3_655 ?
Se3 Eu1 K1 K1 -90.31(13) 4_565 . . 3_655 ?
Se3 Eu1 K1 K1 1.81(6) . . . 3_655 ?
Se3 Eu1 K1 K1 -97.48(6) 2_656 . . 3_655 ?
Se3 Eu1 K1 K1 9.0(2) 3_656 . . 3_655 ?
P1 Eu1 K1 K1 -44.25(9) . . . 3_655 ?
Se2 Eu1 K1 K1 -148.85(10) 3_766 . . 3_655 ?
Se2 Eu1 K1 K1 60.34(9) 3_756 . . 3_655 ?
K1 Eu1 K1 K1 135.75(9) 1_556 . . 3_655 ?
Se1 Eu1 P1 Se3 64.42(11) . . . 2_656 ?
Se2 Eu1 P1 Se3 64.42(11) . . . 2_656 ?
Se3 Eu1 P1 Se3 -82.33(12) 4_565 . . 2_656 ?
Se3 Eu1 P1 Se3 -148.82(11) . . . 2_656 ?
Se3 Eu1 P1 Se3 0.0 2_656 . . 2_656 ?
Se3 Eu1 P1 Se3 128.8(2) 3_656 . . 2_656 ?
Se2 Eu1 P1 Se3 -19.24(14) 3_766 . . 2_656 ?
Se2 Eu1 P1 Se3 148.08(10) 3_756 . . 2_656 ?
K1 Eu1 P1 Se3 -115.58(11) . . . 2_656 ?
K1 Eu1 P1 Se3 64.42(11) 1_556 . . 2_656 ?
Se1 Eu1 P1 Se3 -64.42(11) . . . 3_656 ?
Se2 Eu1 P1 Se3 -64.42(12) . . . 3_656 ?
Se3 Eu1 P1 Se3 148.82(11) 4_565 . . 3_656 ?
Se3 Eu1 P1 Se3 82.33(12) . . . 3_656 ?
Se3 Eu1 P1 Se3 -128.8(2) 2_656 . . 3_656 ?
Se3 Eu1 P1 Se3 0.000(1) 3_656 . . 3_656 ?
Se2 Eu1 P1 Se3 -148.08(10) 3_766 . . 3_656 ?
Se2 Eu1 P1 Se3 19.24(14) 3_756 . . 3_656 ?
K1 Eu1 P1 Se3 115.58(11) . . . 3_656 ?
K1 Eu1 P1 Se3 -64.42(11) 1_556 . . 3_656 ?
Se1 Eu1 P1 Se2 180.0 . . . 1_455 ?
Se2 Eu1 P1 Se2 180.001(6) . . . 1_455 ?
Se3 Eu1 P1 Se2 33.25(3) 4_565 . . 1_455 ?
Se3 Eu1 P1 Se2 -33.25(3) . . . 1_455 ?
Se3 Eu1 P1 Se2 115.58(11) 2_656 . . 1_455 ?
Se3 Eu1 P1 Se2 -115.58(11) 3_656 . . 1_455 ?
Se2 Eu1 P1 Se2 96.34(5) 3_766 . . 1_455 ?
Se2 Eu1 P1 Se2 -96.34(5) 3_756 . . 1_455 ?
K1 Eu1 P1 Se2 0.0 . . . 1_455 ?
K1 Eu1 P1 Se2 180.0 1_556 . . 1_455 ?
Se1 Eu1 P1 Se1 -0.002(2) . . . 1_455 ?
Se2 Eu1 P1 Se1 -0.002(8) . . . 1_455 ?
Se3 Eu1 P1 Se1 -146.76(3) 4_565 . . 1_455 ?
Se3 Eu1 P1 Se1 146.75(3) . . . 1_455 ?
Se3 Eu1 P1 Se1 -64.42(11) 2_656 . . 1_455 ?
Se3 Eu1 P1 Se1 64.42(11) 3_656 . . 1_455 ?
Se2 Eu1 P1 Se1 -83.66(5) 3_766 . . 1_455 ?
Se2 Eu1 P1 Se1 83.66(5) 3_756 . . 1_455 ?
K1 Eu1 P1 Se1 179.998(2) . . . 1_455 ?
K1 Eu1 P1 Se1 -0.002(2) 1_556 . . 1_455 ?
